data_7059885
loop_
_publ_author_name
'Mou, Hai-chen'
'Ying, Jun'
'Tian, Ai-xiang'
'Cui, Hong-tao'
'Wang, Xiu-li'

_publ_section_title
;
 Four Keggin-based compounds constructed by a series of pyridine
 derivatives: synthesis, and electrochemical, photocatalytic and
 fluorescence sensing properties
;
_journal_issue 35
_journal_name_full 'New Journal of Chemistry'
_journal_page_first 15122
_journal_page_last 15130
_journal_paper_doi 10.1039/D0NJ00103A
_journal_volume 44
_journal_year 2020
_chemical_formula_moiety '2.5(C28 H16 Ag2 N8 S4), 2(Mo12 O40 P), Ag, 2(C14 H8 N4 S2), 6(H2 O)'
_chemical_formula_sum 'C98 H68 Ag6 Mo24 N28 O86 P2 S14'
_chemical_formula_weight 6474.36
_space_group_crystal_system monoclinic
_space_group_IT_number 15
_space_group_name_Hall '-C 2yc'
_space_group_name_H-M_alt 'C 1 2/c 1'
_atom_sites_solution_hydrogens mixed
_atom_sites_solution_primary dual
_audit_creation_date 2019-10-04
_audit_creation_method
;
Olex2 1.2
(compiled 2018.05.29 svn.r3508 for OlexSys, GUI svn.r5506)
;
_audit_update_record
;
2020-08-06 deposited with the CCDC.	2020-08-07 downloaded from the CCDC.
;
_cell_angle_alpha 90
_cell_angle_beta 91.734(5)
_cell_angle_gamma 90
_cell_formula_units_Z 4
_cell_length_a 22.563(6)
_cell_length_b 25.768(6)
_cell_length_c 27.347(6)
_cell_measurement_reflns_used 3770
_cell_measurement_temperature 296(2)
_cell_measurement_theta_max 50.284
_cell_measurement_theta_min 2.4
_cell_volume 15892(7)
_computing_cell_refinement 'SAINT V8.18C (?, 2016)'
_computing_data_collection 'SMART (Bruker, 2001)'
_computing_data_reduction 'SAINT V8.18C (?, 2016)'
_computing_molecular_graphics 'Olex2 (Dolomanov et al., 2009)'
_computing_publication_material 'Olex2 (Dolomanov et al., 2009)'
_computing_structure_refinement 'ShelXL (Sheldrick, 2015)'
_computing_structure_solution 'XT (Sheldrick, 2015)'
_diffrn_ambient_temperature 296.15
_diffrn_measured_fraction_theta_full 0.975
_diffrn_measured_fraction_theta_max 0.975
_diffrn_measurement_device_type 'CCD area detector'
_diffrn_measurement_method 'phi and omega scans'
_diffrn_radiation_monochromator graphite
_diffrn_radiation_type MoK\a
_diffrn_radiation_wavelength 0.71073
_diffrn_reflns_av_R_equivalents 0.1007
_diffrn_reflns_av_unetI/netI 0.0991
_diffrn_reflns_Laue_measured_fraction_full 0.975
_diffrn_reflns_Laue_measured_fraction_max 0.975
_diffrn_reflns_limit_h_max 26
_diffrn_reflns_limit_h_min -23
_diffrn_reflns_limit_k_max 30
_diffrn_reflns_limit_k_min -30
_diffrn_reflns_limit_l_max 32
_diffrn_reflns_limit_l_min -27
_diffrn_reflns_number 42789
_diffrn_reflns_point_group_measured_fraction_full 0.975
_diffrn_reflns_point_group_measured_fraction_max 0.975
_diffrn_reflns_theta_full 25.142
_diffrn_reflns_theta_max 25.142
_diffrn_reflns_theta_min 1.200
_exptl_absorpt_coefficient_mu 2.853
_exptl_absorpt_correction_T_max 0.652
_exptl_absorpt_correction_T_min 0.587
_exptl_absorpt_correction_type multi-scan
_exptl_absorpt_process_details SADABS
_exptl_crystal_colour yellow
_exptl_crystal_density_diffrn 2.706
_exptl_crystal_description block
_exptl_crystal_F_000 12336
_exptl_crystal_size_max 0.19
_exptl_crystal_size_mid 0.17
_exptl_crystal_size_min 0.15
_refine_diff_density_max 2.291
_refine_diff_density_min -2.180
_refine_diff_density_rms 0.330
_refine_ls_extinction_method none
_refine_ls_goodness_of_fit_ref 1.044
_refine_ls_hydrogen_treatment constr
_refine_ls_matrix_type full
_refine_ls_number_parameters 1138
_refine_ls_number_reflns 13864
_refine_ls_number_restraints 209
_refine_ls_restrained_S_all 1.043
_refine_ls_R_factor_all 0.1327
_refine_ls_R_factor_gt 0.0770
_refine_ls_shift/su_max 0.001
_refine_ls_shift/su_mean 0.000
_refine_ls_structure_factor_coef Fsqd
_refine_ls_weighting_details 'w=1/[\s^2^(Fo^2^)+(0.1118P)^2^+233.3726P] where P=(Fo^2^+2Fc^2^)/3'
_refine_ls_weighting_scheme calc
_refine_ls_wR_factor_gt 0.1908
_refine_ls_wR_factor_ref 0.2246
_reflns_Friedel_coverage 0.000
_reflns_number_gt 8462
_reflns_number_total 13864
_reflns_threshold_expression 'I > 2\s(I)'
_cod_data_source_file d0nj00103a2.cif
_cod_data_source_block compound-4
_cod_depositor_comments 'Adding full bibliography for 7059883--7059886.cif.'
_cod_original_cell_volume 15893(6)
_cod_database_code 7059885
_shelx_shelxl_version_number 2018/3
_shelx_space_group_comment
;
The symmetry employed for this shelxl refinement is uniquely defined
by the following loop, which should always be used as a source of
symmetry information in preference to the above space-group names.
They are only intended as comments.
;
_exptl_absorpt_special_details
;
SADABS-2008/1 (Bruker,2008) was used for absorption correction.
wR2(int) was 0.1082 before and 0.0461 after correction.
The Ratio of minimum to maximum transmission is 0.4426.
The \l/2 correction factor is 0.0015.
;
_olex2_refinement_description
;
1. Fixed Uiso
 At 1.2 times of:
  All C(H) groups
 At 1.5 times of:
  All O(H,H) groups
2. Restrained distances
 C45-N14
 2.5 with sigma of 0.02
 C45-C44
 1.45 with sigma of 0.02
 C49-C48
 1.3 with sigma of 0.02
 C47-C46
 1.3 with sigma of 0.02
 N14-C49
 1.34 with sigma of 0.02
3. Rigid bond restraints
 O14, N14
 with sigma for 1-2 distances of 0.01 and sigma for 1-3 distances of 0.01
 O40, N14
 with sigma for 1-2 distances of 0.01 and sigma for 1-3 distances of 0.01
4. Uiso/Uaniso restraints and constraints
O14 \\sim O40: within 3.8A with sigma of 0.02 and sigma for terminal atoms of
0.02
N14: within 2A with sigma of 0.02 and sigma for terminal atoms of 0.03
Uanis(O17) \\sim Ueq, Uanis(O12) \\sim Ueq, Uanis(C44) \\sim Ueq: with sigma of
0.01 and sigma for terminal atoms of 0.02
Uanis(O17) \\sim Ueq: with sigma of 0.001 and sigma for terminal atoms of 0.002
Uanis(O1) \\sim Ueq: with sigma of 0.01 and sigma for terminal atoms of 0.02
Uanis(C33) \\sim Ueq: with sigma of 0.01 and sigma for terminal atoms of 0.02
Uanis(O40) \\sim Ueq: with sigma of 0.001 and sigma for terminal atoms of 0.002
Uanis(O14) \\sim Ueq: with sigma of 0.01 and sigma for terminal atoms of 0.02
Uanis(O9) \\sim Ueq: with sigma of 0.01 and sigma for terminal atoms of 0.02
Uanis(O11) \\sim Ueq, Uanis(C1) \\sim Ueq, Uanis(N13) \\sim Ueq, Uanis(C44)
\\sim Ueq, Uanis(C3) \\sim Ueq: with sigma of 0.001 and sigma for terminal
atoms of 0.002
Uanis(N14) \\sim Ueq: with sigma of 0.005 and sigma for terminal atoms of 0.001
Uanis(O24) \\sim Ueq, Uanis(O26) \\sim Ueq, Uanis(O40) \\sim Ueq, Uanis(N6)
\\sim Ueq, Uanis(N8) \\sim Ueq, Uanis(C17) \\sim Ueq, Uanis(C9) \\sim Ueq,
Uanis(C20) \\sim Ueq: with sigma of 0.01 and sigma for terminal atoms of 0.02
Uanis(C23) \\sim Ueq, Uanis(C24) \\sim Ueq, Uanis(C13) \\sim Ueq, Uanis(C18)
\\sim Ueq, Uanis(C5) \\sim Ueq, Uanis(N11) \\sim Ueq, Uanis(C45) \\sim Ueq,
Uanis(C41) \\sim Ueq, Uanis(N12) \\sim Ueq: with sigma of 0.01 and sigma for
terminal atoms of 0.02
Uanis(N7) \\sim Ueq, Uanis(C49) \\sim Ueq: with sigma of 0.01 and sigma for
terminal atoms of 0.02
Uanis(O17) \\sim Ueq, Uanis(C48) \\sim Ueq: with sigma of 0.01 and sigma for
terminal atoms of 0.02
Uanis(O1W) \\sim Ueq: with sigma of 0.01 and sigma for terminal atoms of 0.02
5.a Everything fixed:
 O1W, H1WA, H1WB, O3W, H3WA, H3WB, O2W, H2WA, H2WB
5.b Aromatic/amide H refined with riding coordinates:
 C1(H1), C28(H28), C25(H25), C27(H27), C46(H46), C37(H37), C38(H38), C26(H26),
 C32(H32), C3(H3), C4(H4), C2(H2), C14(H14), C48(H48), C13(H13), C11(H11),
 C12(H12), C16(H16), C31(H31), C40(H40), C15(H15), C18(H18), C29(H29), C49(H49),
  C47(H47), C17(H17), C30(H30), C36(H36)
;
_olex2_submission_special_instructions 'No special instructions were received'

loop_
_space_group_symop_operation_xyz
'x, y, z'
'-x, y, -z+1/2'
'x+1/2, y+1/2, z'
'-x+1/2, y+1/2, -z+1/2'
'-x, -y, -z'
'x, -y, z-1/2'
'-x+1/2, -y+1/2, -z'
'x+1/2, -y+1/2, z-1/2'

loop_
_atom_site_label
_atom_site_type_symbol
_atom_site_fract_x
_atom_site_fract_y
_atom_site_fract_z
_atom_site_U_iso_or_equiv
_atom_site_adp_type
_atom_site_occupancy
_atom_site_site_symmetry_order
_atom_site_calc_flag
_atom_site_refinement_flags_posn
_atom_site_refinement_flags_adp
_atom_site_refinement_flags_occupancy
_atom_site_disorder_assembly
_atom_site_disorder_group
Ag3 Ag 0.95594(6) 0.24646(4) 0.46951(4) 0.0329(3) Uani 1 1 d . . . . .
Ag4 Ag 1.05031(6) 0.15384(4) 0.53136(5) 0.0343(3) Uani 1 1 d . . . . .
Mo9 Mo 1.09725(6) -0.14429(4) 0.30282(5) 0.0197(3) Uani 1 1 d . . . . .
Mo5 Mo 1.09813(6) 0.05792(5) 0.29460(5) 0.0209(3) Uani 1 1 d . . . . .
Mo4 Mo 1.05932(6) 0.05813(5) 0.17303(5) 0.0216(3) Uani 1 1 d . . . . .
Mo1 Mo 0.90386(6) 0.25194(5) 0.19832(5) 0.0251(3) Uani 1 1 d . . . . .
Mo10 Mo 1.09385(6) -0.33235(5) 0.30811(5) 0.0269(3) Uani 1 1 d . . . . .
Mo3 Mo 1.15113(6) 0.15127(5) 0.21983(5) 0.0264(3) Uani 1 1 d . . . . .
Mo8 Mo 1.15303(6) -0.23594(5) 0.22531(5) 0.0249(3) Uani 1 1 d . . . . .
Mo12 Mo 0.94411(6) -0.33994(5) 0.32372(5) 0.0246(3) Uani 1 1 d . . . . .
Mo2 Mo 1.05023(6) 0.25205(5) 0.17162(5) 0.0265(3) Uani 1 1 d . . . . .
Ag1 Ag 1.000000 -0.04176(7) 0.250000 0.0479(6) Uani 1 2 d S T P . .
Mo7 Mo 1.06383(6) -0.13932(5) 0.18016(5) 0.0274(3) Uani 1 1 d . . . . .
Mo6 Mo 1.04192(7) 0.15906(5) 0.37503(5) 0.0266(3) Uani 1 1 d . . . . .
Mo11 Mo 1.02475(7) -0.24239(5) 0.37621(5) 0.0326(4) Uani 1 1 d . . . . .
Ag2 Ag 0.750000 0.250000 0.500000 0.0715(8) Uani 1 2 d S T P A 1
P1 P 1.000000 0.15406(15) 0.250000 0.0055(9) Uani 1 2 d S T P . .
P2 P 1.000000 -0.23800(17) 0.250000 0.0115(10) Uani 1 2 d S T P . .
S1 S 1.34295(19) 0.43564(14) 0.47180(14) 0.0271(9) Uani 1 1 d . . . . .
S6 S 0.66423(19) -0.03741(15) 0.53259(15) 0.0314(10) Uani 1 1 d . . . . .
S2 S 1.2696(2) 0.36292(15) 0.58843(15) 0.0320(10) Uani 1 1 d . . . . .
S5 S 0.7379(2) 0.03811(16) 0.41792(16) 0.0414(12) Uani 1 1 d . . . . .
S7 S 0.5350(2) 0.03840(17) 0.44175(17) 0.0419(11) Uani 1 1 d . . . . .
S4 S 0.5797(2) 0.01931(17) 0.3100(2) 0.0535(14) Uani 1 1 d . . . . .
S3 S 0.4683(2) -0.10409(18) 0.3199(3) 0.0651(17) Uani 1 1 d . . . . .
O17 O 1.0144(4) 0.1886(3) 0.2944(3) 0.0101(18) Uani 1 1 d . U . . .
O11 O 1.0536(4) 0.1201(3) 0.2392(3) 0.0136(19) Uani 1 1 d . U . . .
O33 O 1.0100(4) -0.2723(3) 0.2950(3) 0.020(2) Uani 1 1 d . . . . .
O15 O 1.0885(4) 0.1110(3) 0.3409(3) 0.018(2) Uani 1 1 d . . . . .
O12 O 1.0896(4) 0.0234(3) 0.2309(3) 0.014(2) Uani 1 1 d . U . . .
O16 O 1.0962(4) 0.2136(3) 0.3610(3) 0.017(2) Uani 1 1 d . . . . .
O5 O 1.0701(4) 0.2707(3) 0.2364(3) 0.019(2) Uani 1 1 d . . . . .
O8 O 1.1309(4) 0.0972(3) 0.1733(3) 0.017(2) Uani 1 1 d . . . . .
O13 O 1.1617(4) 0.0973(3) 0.2666(3) 0.018(2) Uani 1 1 d . . . . .
O2 O 0.8594(4) 0.1992(3) 0.2288(3) 0.020(2) Uani 1 1 d . . . . .
O23 O 1.0909(4) -0.1069(4) 0.2396(4) 0.026(2) Uani 1 1 d . . . . .
O18 O 0.9852(4) 0.2126(3) 0.3826(3) 0.021(2) Uani 1 1 d . . . . .
O3 O 0.9755(4) 0.2851(3) 0.1763(3) 0.020(2) Uani 1 1 d . . . . .
O31 O 1.0723(4) -0.3548(3) 0.2413(3) 0.022(2) Uani 1 1 d . . . . .
O27 O 1.0544(4) -0.2040(3) 0.2434(3) 0.019(2) Uani 1 1 d . . . . .
O7 O 1.0741(5) 0.0137(3) 0.1310(3) 0.024(2) Uani 1 1 d . . . . .
O26 O 1.1606(4) -0.1811(4) 0.2773(3) 0.025(2) Uani 1 1 d . U . . .
O19 O 0.9798(4) 0.1104(3) 0.3642(3) 0.019(2) Uani 1 1 d . . . . .
O4 O 1.0865(4) 0.2959(3) 0.1389(4) 0.025(2) Uani 1 1 d . . . . .
O32 O 1.0848(5) -0.2948(4) 0.3658(4) 0.031(3) Uani 1 1 d . . . . .
O10 O 0.9807(4) 0.0384(3) 0.1933(3) 0.018(2) Uani 1 1 d . . . . .
O25 O 1.1165(5) -0.2839(4) 0.1861(4) 0.027(2) Uani 1 1 d . . . . .
O30 O 1.1391(5) -0.2816(4) 0.2796(4) 0.030(3) Uani 1 1 d . . . . .
O21 O 1.0839(5) -0.0964(4) 0.1402(4) 0.030(3) Uani 1 1 d . . . . .
O22 O 1.1369(5) -0.1804(3) 0.1830(4) 0.026(2) Uani 1 1 d . . . . .
O36 O 1.0200(5) -0.3687(4) 0.3249(4) 0.031(3) Uani 1 1 d . . . . .
O37 O 0.9699(5) -0.2964(4) 0.3782(4) 0.028(2) Uani 1 1 d . . . . .
O29 O 1.0802(5) -0.1941(4) 0.3484(4) 0.028(2) Uani 1 1 d . . . . .
O14 O 1.1379(4) 0.0131(3) 0.3245(3) 0.023(2) Uani 1 1 d . U . . .
O35 O 1.0359(5) -0.2332(4) 0.4354(4) 0.037(3) Uani 1 1 d . . . . .
O6 O 1.1081(4) 0.1986(3) 0.1798(3) 0.020(2) Uani 1 1 d . . . . .
O39 O 1.1433(5) -0.3772(3) 0.3259(4) 0.027(2) Uani 1 1 d . . . . .
N5 N 0.5199(6) -0.1904(4) 0.4713(4) 0.021(3) Uani 1 1 d . . . . .
O28 O 1.0151(4) -0.1213(4) 0.3084(4) 0.026(2) Uani 1 1 d . . . . .
O20 O 1.0597(5) 0.1482(3) 0.4333(3) 0.024(2) Uani 1 1 d . . . . .
N1 N 1.1155(5) 0.2144(4) 0.5305(4) 0.022(3) Uani 1 1 d . . . . .
O1 O 0.8535(5) 0.2971(4) 0.1844(4) 0.029(3) Uani 1 1 d . U . . .
O38 O 0.9051(5) -0.3840(4) 0.3540(4) 0.033(3) Uani 1 1 d . . . . .
O24 O 1.2251(5) -0.2449(4) 0.2165(4) 0.032(3) Uani 1 1 d . U . . .
O34 O 0.9674(4) -0.1924(4) 0.3604(4) 0.027(2) Uani 1 1 d . . . . .
N7 N 0.7406(6) 0.0456(4) 0.5159(5) 0.027(3) Uani 1 1 d . U . . .
O40 O 1.1343(5) -0.0994(4) 0.3360(4) 0.031(2) Uani 1 1 d . U . . .
N2 N 1.2634(6) 0.3560(4) 0.4931(5) 0.027(3) Uani 1 1 d . . . . .
O9 O 1.2207(4) 0.1624(3) 0.2049(4) 0.028(2) Uani 1 1 d . U . . .
N13 N 0.4605(7) -0.0020(6) 0.3228(5) 0.045(4) Uani 1 1 d . U . . .
N8 N 0.8865(6) 0.1886(5) 0.4731(5) 0.029(3) Uani 1 1 d . U . . .
N3 N 1.3475(6) 0.4449(4) 0.5676(4) 0.025(3) Uani 1 1 d . . . . .
N4 N 1.4867(6) 0.5915(4) 0.5292(4) 0.026(3) Uani 1 1 d . . . . .
N10 N 0.5401(7) 0.0451(5) 0.5384(5) 0.040(4) Uani 1 1 d . . . . .
N6 N 0.6615(6) -0.0448(4) 0.4354(5) 0.032(3) Uani 1 1 d . U . . .
C44 C 0.4287(6) -0.0486(5) 0.3243(5) 0.025(3) Uani 1 1 d D U . . .
C39 C 0.6836(7) -0.0384(5) 0.3008(6) 0.025(3) Uani 1 1 d . . . . .
C41 C 0.6200(7) -0.0388(5) 0.3067(5) 0.023(3) Uani 1 1 d . U . . .
N11 N 0.8043(6) -0.0422(5) 0.2899(5) 0.037(3) Uani 1 1 d . U . . .
N12 N 0.5878(7) -0.0847(6) 0.3073(5) 0.047(4) Uani 1 1 d . U . . .
C24 C 0.5995(7) -0.1092(5) 0.4757(5) 0.021(3) Uani 1 1 d . U . . .
C9 C 1.2416(7) 0.3361(5) 0.5339(5) 0.021(3) Uani 1 1 d . U . . .
C5 C 1.4086(6) 0.5087(5) 0.5264(5) 0.019(3) Uani 1 1 d . U . . .
C1 C 1.4695(7) 0.5708(5) 0.4867(5) 0.022(3) Uani 1 1 d . U . . .
H1 H 1.484218 0.584121 0.457864 0.026 Uiso 1 1 calc R . . . .
N9 N 0.6827(7) 0.1902(5) 0.4994(6) 0.043(4) Uani 1 1 d . . . . .
C23 C 0.6413(6) -0.0652(5) 0.4769(5) 0.018(3) Uani 1 1 d . U . . .
C10 C 1.1987(7) 0.2934(5) 0.5344(6) 0.025(3) Uani 1 1 d . . . . .
C28 C 0.5324(7) -0.1687(6) 0.5151(5) 0.031(4) Uani 1 1 d . . . . .
H28 H 0.513319 -0.179667 0.542938 0.037 Uiso 1 1 calc R . . . .
C21 C 0.7044(8) 0.0052(6) 0.5005(6) 0.031(4) Uani 1 1 d . . . . .
C25 C 0.5753(7) -0.1289(5) 0.5179(5) 0.025(3) Uani 1 1 d . . . . .
H25 H 0.587394 -0.115750 0.548246 0.030 Uiso 1 1 calc R . . . .
C45 C 0.3627(6) -0.0471(6) 0.3313(6) 0.031(4) Uani 1 1 d D U . . .
C27 C 0.5432(8) -0.1729(5) 0.4311(5) 0.030(4) Uani 1 1 d . . . . .
H27 H 0.531216 -0.187532 0.401363 0.036 Uiso 1 1 calc R . . . .
C46 C 0.3344(7) -0.0001(6) 0.3358(6) 0.040(4) Uani 1 1 d D . . . .
H46 H 0.355373 0.030933 0.335650 0.048 Uiso 1 1 calc R . . . .
C42 C 0.5185(7) -0.0161(5) 0.3165(6) 0.028(4) Uani 1 1 d . . . . .
C6 C 1.3674(7) 0.4647(5) 0.5267(5) 0.021(3) Uani 1 1 d . . . . .
C43 C 0.5297(8) -0.0678(6) 0.3144(7) 0.038(4) Uani 1 1 d . . . . .
C33 C 0.6019(7) 0.1099(6) 0.4971(6) 0.031(4) Uani 1 1 d . U . . .
C37 C 0.7753(7) 0.0032(6) 0.2906(6) 0.030(4) Uani 1 1 d . . . . .
H37 H 0.796628 0.033891 0.287535 0.036 Uiso 1 1 calc R . . . .
C38 C 0.7163(7) 0.0057(5) 0.2957(6) 0.031(4) Uani 1 1 d . . . . .
H38 H 0.697567 0.037809 0.295778 0.037 Uiso 1 1 calc R . . . .
N14 N 0.2466(6) -0.0445(5) 0.3397(5) 0.039(4) Uani 1 1 d D U . B 1
C19 C 0.8039(7) 0.1093(5) 0.4730(5) 0.023(3) Uani 1 1 d . . . . .
C34 C 0.5610(8) 0.0671(6) 0.4964(6) 0.035(4) Uani 1 1 d . . . . .
C35 C 0.5041(8) 0.0051(6) 0.5241(6) 0.037(4) Uani 1 1 d . . . . .
C26 C 0.5842(8) -0.1342(6) 0.4312(5) 0.031(4) Uani 1 1 d . . . . .
H26 H 0.601885 -0.124326 0.402359 0.037 Uiso 1 1 calc R . . . .
C32 C 0.6229(9) 0.1306(7) 0.4549(7) 0.049(5) Uani 1 1 d . . . . .
H32 H 0.609860 0.117290 0.424884 0.059 Uiso 1 1 calc R . . . .
C3 C 1.4289(7) 0.5300(5) 0.5711(6) 0.028(4) Uani 1 1 d . U . . .
H3 H 1.416615 0.516147 0.600505 0.034 Uiso 1 1 calc R . . . .
C4 C 1.4301(7) 0.5299(5) 0.4847(5) 0.028(4) Uani 1 1 d . . . . .
H4 H 1.418056 0.516399 0.454467 0.034 Uiso 1 1 calc R . . . .
C22 C 0.6978(7) -0.0043(5) 0.4512(6) 0.027(4) Uani 1 1 d . . . . .
C2 C 1.4673(8) 0.5719(6) 0.5710(6) 0.034(4) Uani 1 1 d . . . . .
H2 H 1.479912 0.586602 0.600603 0.041 Uiso 1 1 calc R . . . .
C8 C 1.3010(7) 0.3954(5) 0.5061(6) 0.025(3) Uani 1 1 d . . . . .
C14 C 1.1352(7) 0.2351(5) 0.4906(5) 0.024(3) Uani 1 1 d . . . . .
H14 H 1.119974 0.222572 0.460865 0.028 Uiso 1 1 calc R . . . .
C48 C 0.3310(7) -0.0931(7) 0.3304(7) 0.043(4) Uani 1 1 d D U . . .
H48 H 0.349880 -0.124792 0.325850 0.052 Uiso 1 1 calc R . . . .
C20 C 0.7624(8) 0.0658(6) 0.4737(6) 0.032(4) Uani 1 1 d . U . . .
C13 C 1.1383(7) 0.2340(5) 0.5736(5) 0.028(4) Uani 1 1 d . U . . .
H13 H 1.125248 0.220013 0.602728 0.033 Uiso 1 1 calc R . . . .
C11 C 1.1789(7) 0.2727(6) 0.5758(6) 0.031(4) Uani 1 1 d . . . . .
H11 H 1.192931 0.284932 0.605964 0.037 Uiso 1 1 calc R . . . .
C12 C 1.1764(7) 0.2739(5) 0.4892(5) 0.025(3) Uani 1 1 d . . . . .
H12 H 1.189316 0.286992 0.459701 0.030 Uiso 1 1 calc R . . . .
C7 C 1.3100(7) 0.4046(5) 0.5550(5) 0.024(3) Uani 1 1 d . . . . .
C16 C 0.8653(8) 0.1668(6) 0.4313(6) 0.040(5) Uani 1 1 d . . . . .
H16 H 0.879154 0.178963 0.401794 0.048 Uiso 1 1 calc R . . . .
C31 C 0.6219(9) 0.1318(6) 0.5409(7) 0.045(5) Uani 1 1 d . . . . .
H31 H 0.607667 0.119895 0.570401 0.054 Uiso 1 1 calc R . . . .
C40 C 0.7170(8) -0.0851(6) 0.3018(8) 0.052(5) Uani 1 1 d . . . . .
H40 H 0.697414 -0.116218 0.307328 0.062 Uiso 1 1 calc R . . . .
C15 C 0.8656(7) 0.1708(6) 0.5141(5) 0.031(4) Uani 1 1 d . . . . .
H15 H 0.879421 0.185605 0.543340 0.038 Uiso 1 1 calc R . . . .
C18 C 0.8244(8) 0.1314(6) 0.5164(6) 0.033(4) Uani 1 1 d . U . . .
H18 H 0.810802 0.120015 0.546331 0.039 Uiso 1 1 calc R . . . .
C29 C 0.6631(9) 0.1710(7) 0.4563(7) 0.047(5) Uani 1 1 d . . . . .
H29 H 0.676657 0.184869 0.427358 0.056 Uiso 1 1 calc R . . . .
C49 C 0.2732(7) -0.0907(6) 0.3362(7) 0.044(5) Uani 1 1 d D U . . .
H49 H 0.251035 -0.121066 0.337792 0.053 Uiso 1 1 calc R . . B 1
C47 C 0.2754(7) -0.0010(7) 0.3404(6) 0.041(4) Uani 1 1 d D . . . .
H47 H 0.254874 0.030006 0.344145 0.049 Uiso 1 1 calc R . . B 1
C17 C 0.8243(8) 0.1276(6) 0.4303(6) 0.038(4) Uani 1 1 d . U . . .
H17 H 0.810595 0.113784 0.400647 0.045 Uiso 1 1 calc R . . . .
C30 C 0.6627(8) 0.1710(7) 0.5403(7) 0.047(5) Uani 1 1 d . . . . .
H30 H 0.676761 0.184617 0.569921 0.056 Uiso 1 1 calc R . . . .
C36 C 0.7736(9) -0.0860(7) 0.2954(9) 0.068(7) Uani 1 1 d . . . . .
H36 H 0.793279 -0.117678 0.294670 0.082 Uiso 1 1 calc R . . . .
O1W O 0.290260 -0.211130 0.311460 0.075 Uani 1 1 d . U . . .
H1WA H 0.302820 -0.219190 0.283480 0.112 Uiso 1 1 d . . . . .
H1WB H 0.263660 -0.189240 0.301260 0.112 Uiso 1 1 d . . . . .
O3W O 0.707920 0.271950 0.390190 0.093 Uani 1 1 d . . . . .
H3WA H 0.705880 0.285760 0.356170 0.139 Uiso 1 1 d . . . . .
H3WB H 0.671330 0.264710 0.386280 0.139 Uiso 1 1 d . . . . .
O2W O 0.289990 0.105250 0.290590 0.109 Uani 1 1 d . . . . .
H2WA H 0.290360 0.130090 0.270140 0.163 Uiso 1 1 d . . . . .
H2WB H 0.279880 0.119330 0.317190 0.163 Uiso 1 1 d . . . . .

loop_
_atom_site_aniso_label
_atom_site_aniso_U_11
_atom_site_aniso_U_22
_atom_site_aniso_U_33
_atom_site_aniso_U_23
_atom_site_aniso_U_13
_atom_site_aniso_U_12
Ag3 0.0310(8) 0.0330(6) 0.0350(7) -0.0046(5) 0.0037(6) -0.0264(6)
Ag4 0.0261(8) 0.0287(6) 0.0484(8) -0.0076(6) 0.0070(6) -0.0236(6)
Mo9 0.0110(7) 0.0141(6) 0.0339(8) -0.0013(5) -0.0034(5) -0.0059(5)
Mo5 0.0118(7) 0.0224(6) 0.0283(7) 0.0050(5) -0.0034(5) 0.0040(5)
Mo4 0.0160(8) 0.0223(6) 0.0266(7) -0.0033(5) -0.0014(5) 0.0067(5)
Mo1 0.0159(8) 0.0190(6) 0.0405(8) 0.0046(5) 0.0020(6) 0.0112(5)
Mo10 0.0202(8) 0.0226(6) 0.0376(8) 0.0069(6) -0.0074(6) 0.0021(6)
Mo3 0.0092(7) 0.0221(6) 0.0480(9) 0.0048(6) 0.0031(6) 0.0008(5)
Mo8 0.0076(7) 0.0254(7) 0.0418(8) 0.0044(6) 0.0003(6) 0.0033(5)
Mo12 0.0206(8) 0.0198(6) 0.0334(8) 0.0045(5) -0.0024(6) -0.0093(5)
Mo2 0.0170(8) 0.0234(7) 0.0392(8) 0.0076(6) 0.0010(6) -0.0004(6)
Ag1 0.0440(14) 0.0229(9) 0.0768(15) 0.000 0.0027(11) 0.000
Mo7 0.0175(8) 0.0253(7) 0.0397(8) 0.0079(6) 0.0029(6) 0.0032(6)
Mo6 0.0246(9) 0.0262(7) 0.0286(8) -0.0010(6) -0.0049(6) -0.0043(6)
Mo11 0.0296(9) 0.0354(8) 0.0323(8) -0.0006(6) -0.0047(6) -0.0061(7)
Ag2 0.0371(15) 0.0407(12) 0.138(2) -0.0179(13) 0.0205(15) -0.0243(10)
P1 0.002(2) 0.0040(19) 0.010(2) 0.000 -0.0015(18) 0.000
P2 0.004(3) 0.012(2) 0.019(3) 0.000 -0.0022(19) 0.000
S1 0.024(2) 0.0287(19) 0.028(2) -0.0016(16) 0.0012(17) -0.0214(17)
S6 0.026(3) 0.032(2) 0.036(2) 0.0008(17) 0.0003(18) -0.0193(18)
S2 0.034(3) 0.029(2) 0.033(2) 0.0028(17) -0.0019(18) -0.0227(18)
S5 0.045(3) 0.040(2) 0.039(3) -0.0009(19) -0.001(2) -0.031(2)
S7 0.042(3) 0.041(2) 0.042(3) -0.004(2) 0.000(2) -0.015(2)
S4 0.013(3) 0.031(2) 0.117(5) -0.006(3) 0.007(3) -0.0055(19)
S3 0.016(3) 0.034(2) 0.145(6) 0.015(3) 0.003(3) -0.008(2)
O17 0.010(2) 0.010(2) 0.011(2) -0.0002(10) 0.0001(10) -0.0003(10)
O11 0.013(2) 0.014(2) 0.014(2) 0.0002(10) 0.0003(10) -0.0002(10)
O33 0.015(6) 0.018(5) 0.025(5) 0.008(4) -0.004(4) 0.008(4)
O15 0.012(6) 0.014(4) 0.027(5) 0.000(4) -0.002(4) -0.001(4)
O12 0.003(5) 0.010(4) 0.029(5) -0.001(3) 0.005(4) 0.001(3)
O16 0.005(5) 0.018(5) 0.028(5) 0.003(4) -0.007(4) -0.003(4)
O5 0.015(6) 0.013(4) 0.028(5) 0.001(4) -0.004(4) 0.000(4)
O8 0.010(6) 0.013(4) 0.028(5) 0.006(4) 0.006(4) 0.007(4)
O13 0.006(5) 0.022(5) 0.025(5) 0.001(4) 0.004(4) 0.006(4)
O2 0.008(6) 0.028(5) 0.025(5) -0.003(4) -0.005(4) 0.007(4)
O23 0.009(6) 0.030(5) 0.040(6) 0.003(5) 0.000(5) -0.002(4)
O18 0.016(6) 0.019(5) 0.028(5) -0.008(4) 0.002(4) -0.001(4)
O3 0.023(6) 0.010(4) 0.027(5) 0.003(4) -0.004(4) 0.011(4)
O31 0.009(6) 0.023(5) 0.032(6) 0.000(4) -0.010(4) -0.001(4)
O27 0.004(5) 0.019(5) 0.033(6) 0.001(4) 0.003(4) 0.002(4)
O7 0.034(7) 0.007(4) 0.032(6) -0.005(4) -0.001(5) 0.005(4)
O26 0.010(5) 0.029(5) 0.035(5) 0.002(4) -0.008(4) 0.003(4)
O19 0.014(6) 0.019(5) 0.024(5) 0.001(4) -0.010(4) 0.001(4)
O4 0.015(6) 0.020(5) 0.041(6) 0.016(4) -0.003(5) -0.002(4)
O32 0.026(7) 0.025(5) 0.042(7) 0.000(5) -0.007(5) -0.004(5)
O10 0.012(6) 0.020(5) 0.021(5) -0.003(4) 0.000(4) -0.006(4)
O25 0.020(6) 0.027(5) 0.034(6) 0.006(4) -0.008(5) 0.001(5)
O30 0.016(6) 0.029(5) 0.046(7) 0.004(5) -0.009(5) -0.005(5)
O21 0.021(7) 0.026(5) 0.042(6) 0.010(5) 0.003(5) 0.007(5)
O22 0.025(7) 0.017(5) 0.037(6) 0.005(4) 0.003(5) 0.008(4)
O36 0.034(8) 0.020(5) 0.037(6) -0.003(4) -0.004(5) 0.000(5)
O37 0.016(6) 0.027(5) 0.038(6) -0.007(5) -0.006(5) -0.014(4)
O29 0.019(7) 0.025(5) 0.038(6) 0.002(5) -0.004(5) -0.003(5)
O14 0.014(5) 0.024(5) 0.030(5) 0.010(4) -0.007(4) 0.009(4)
O35 0.025(7) 0.052(7) 0.032(6) 0.003(5) -0.009(5) -0.012(6)
O6 0.016(6) 0.017(5) 0.025(5) 0.004(4) 0.003(4) 0.000(4)
O39 0.018(6) 0.019(5) 0.043(6) 0.007(4) -0.014(5) 0.008(4)
N5 0.022(8) 0.022(6) 0.019(6) 0.004(5) -0.001(5) -0.017(5)
O28 0.014(6) 0.024(5) 0.040(6) 0.007(4) 0.002(5) -0.007(4)
O20 0.021(6) 0.016(5) 0.034(6) 0.001(4) -0.006(5) -0.005(4)
N1 0.013(7) 0.026(6) 0.028(7) -0.003(5) 0.007(5) -0.004(5)
O1 0.012(6) 0.030(5) 0.046(6) 0.005(5) 0.003(5) 0.015(4)
O38 0.021(7) 0.031(6) 0.048(7) 0.005(5) -0.002(5) -0.007(5)
O24 0.012(6) 0.036(6) 0.048(7) 0.003(5) 0.010(5) -0.005(5)
O34 0.009(6) 0.029(5) 0.043(6) 0.001(5) -0.005(5) -0.002(4)
N7 0.019(6) 0.016(5) 0.044(6) -0.004(5) -0.010(5) -0.012(5)
O40 0.030(3) 0.031(3) 0.033(3) -0.0007(19) -0.0007(19) -0.0027(19)
N2 0.020(8) 0.016(6) 0.045(8) -0.012(5) -0.003(6) -0.004(5)
O9 0.006(6) 0.023(5) 0.054(7) 0.002(5) 0.006(5) 0.000(4)
N13 0.044(4) 0.045(4) 0.045(4) 0.0000(10) 0.0015(10) 0.0003(10)
N8 0.026(7) 0.028(6) 0.032(6) -0.001(5) 0.001(5) -0.016(5)
N3 0.030(9) 0.015(6) 0.030(7) 0.006(5) -0.009(6) -0.011(5)
N4 0.027(8) 0.021(6) 0.030(7) -0.003(5) 0.010(6) -0.010(6)
N10 0.039(10) 0.024(7) 0.055(9) -0.005(6) -0.002(7) -0.009(6)
N6 0.029(7) 0.019(5) 0.046(7) -0.002(5) -0.017(6) -0.008(5)
C44 0.025(3) 0.025(3) 0.026(3) 0.0001(10) 0.0011(10) -0.0003(10)
C39 0.018(9) 0.012(6) 0.045(10) 0.007(6) 0.002(7) 0.002(6)
C41 0.007(6) 0.030(6) 0.033(7) 0.003(6) 0.002(5) -0.006(5)
N11 0.015(7) 0.042(6) 0.054(7) 0.001(6) -0.004(6) -0.004(5)
N12 0.026(7) 0.072(8) 0.044(7) 0.025(6) 0.001(6) 0.020(6)
C24 0.013(7) 0.020(6) 0.030(7) 0.007(5) -0.007(5) -0.010(5)
C9 0.016(7) 0.015(6) 0.031(7) -0.011(5) 0.005(6) -0.005(5)
C5 0.009(6) 0.018(6) 0.029(6) -0.001(5) 0.001(5) -0.010(5)
C1 0.022(3) 0.022(3) 0.022(3) 0.0000(10) 0.0011(10) -0.0003(10)
N9 0.032(10) 0.022(7) 0.074(11) 0.002(7) 0.003(8) -0.004(6)
C23 0.010(7) 0.021(6) 0.023(6) 0.001(5) -0.005(5) -0.010(5)
C10 0.013(9) 0.017(7) 0.044(10) -0.003(6) 0.006(7) -0.003(6)
C28 0.026(10) 0.041(9) 0.025(9) 0.000(7) 0.007(7) -0.018(8)
C21 0.026(10) 0.035(9) 0.033(9) 0.001(7) 0.008(7) -0.009(7)
C25 0.012(9) 0.033(8) 0.029(8) 0.000(7) -0.004(6) -0.004(7)
C45 0.018(7) 0.038(7) 0.036(7) 0.002(6) -0.009(6) 0.003(6)
C27 0.038(11) 0.029(8) 0.024(8) 0.000(7) -0.006(7) -0.020(8)
C46 0.022(11) 0.033(9) 0.066(13) 0.001(8) -0.003(9) -0.002(8)
C42 0.013(9) 0.022(8) 0.050(10) -0.008(7) -0.006(7) -0.007(6)
C6 0.015(9) 0.020(7) 0.029(8) -0.003(6) 0.001(6) -0.005(6)
C43 0.029(11) 0.021(8) 0.064(12) 0.000(8) -0.001(9) 0.005(7)
C33 0.019(7) 0.033(7) 0.040(7) 0.003(6) -0.007(6) -0.003(6)
C37 0.014(9) 0.027(8) 0.049(10) 0.000(7) 0.003(7) -0.013(7)
C38 0.022(10) 0.016(7) 0.057(11) -0.007(7) 0.006(8) -0.012(6)
N14 0.033(5) 0.042(5) 0.042(5) 0.001(4) -0.005(4) 0.001(4)
C19 0.011(8) 0.025(7) 0.033(9) 0.001(6) 0.001(6) -0.012(6)
C34 0.031(11) 0.035(9) 0.038(10) -0.006(8) 0.001(8) -0.004(8)
C35 0.029(11) 0.038(9) 0.045(10) -0.005(8) 0.006(8) -0.005(8)
C26 0.035(11) 0.043(9) 0.014(8) 0.008(7) 0.001(7) -0.001(8)
C32 0.043(13) 0.048(11) 0.056(12) 0.009(9) -0.021(10) -0.020(9)
C3 0.028(4) 0.028(4) 0.028(4) 0.0000(10) 0.0010(10) -0.0005(10)
C4 0.028(10) 0.029(8) 0.027(8) -0.003(6) -0.007(7) -0.014(7)
C22 0.018(10) 0.026(8) 0.038(9) 0.000(7) 0.006(7) -0.008(7)
C2 0.031(11) 0.040(9) 0.031(9) -0.015(7) -0.002(7) -0.017(8)
C8 0.010(9) 0.023(7) 0.042(10) 0.000(7) -0.006(7) -0.008(6)
C14 0.019(9) 0.028(8) 0.023(8) -0.006(6) -0.007(6) -0.006(7)
C48 0.027(8) 0.038(7) 0.064(8) 0.009(7) 0.004(7) -0.003(6)
C20 0.028(8) 0.030(6) 0.037(7) -0.001(6) 0.002(6) -0.018(6)
C13 0.032(8) 0.023(6) 0.030(7) 0.003(5) 0.013(6) -0.013(6)
C11 0.015(9) 0.047(9) 0.030(9) -0.003(7) -0.004(7) -0.009(7)
C12 0.029(10) 0.011(6) 0.033(9) 0.003(6) -0.003(7) -0.007(6)
C7 0.016(9) 0.021(7) 0.034(9) 0.010(6) -0.007(7) -0.001(6)
C16 0.042(13) 0.042(10) 0.038(10) 0.005(8) 0.015(8) -0.026(9)
C31 0.050(14) 0.041(10) 0.043(11) -0.012(8) 0.004(9) -0.020(9)
C40 0.025(12) 0.019(8) 0.111(17) 0.002(9) -0.008(11) -0.014(7)
C15 0.025(10) 0.045(9) 0.024(8) -0.009(7) 0.006(7) -0.021(8)
C18 0.032(8) 0.033(7) 0.034(7) 0.000(6) 0.003(6) -0.017(6)
C29 0.036(13) 0.047(11) 0.058(13) 0.018(9) 0.003(10) -0.010(9)
C49 0.023(8) 0.048(8) 0.061(8) 0.007(7) -0.004(7) -0.001(7)
C47 0.017(10) 0.047(10) 0.057(12) -0.010(9) -0.012(8) 0.003(8)
C17 0.037(8) 0.040(7) 0.035(7) -0.005(6) -0.004(6) -0.025(6)
C30 0.027(12) 0.056(11) 0.058(12) -0.018(10) -0.002(9) -0.029(9)
C36 0.027(14) 0.032(10) 0.15(2) 0.022(12) 0.029(13) 0.017(9)
O1W 0.034 0.072 0.118 -0.030 -0.017 0.009
O3W 0.079 0.086 0.113 0.002 0.005 -0.014
O2W 0.062 0.107 0.155 0.035 -0.032 -0.014

loop_
_atom_type_symbol
_atom_type_description
_atom_type_scat_dispersion_real
_atom_type_scat_dispersion_imag
_atom_type_scat_source
C C 0.0033 0.0016 'International Tables Vol C Tables 4.2.6.8 and 6.1.1.4'
H H 0.0000 0.0000 'International Tables Vol C Tables 4.2.6.8 and 6.1.1.4'
Ag Ag -0.8971 1.1015 'International Tables Vol C Tables 4.2.6.8 and 6.1.1.4'
Mo Mo -1.6832 0.6857 'International Tables Vol C Tables 4.2.6.8 and 6.1.1.4'
N N 0.0061 0.0033 'International Tables Vol C Tables 4.2.6.8 and 6.1.1.4'
O O 0.0106 0.0060 'International Tables Vol C Tables 4.2.6.8 and 6.1.1.4'
P P 0.1023 0.0942 'International Tables Vol C Tables 4.2.6.8 and 6.1.1.4'
S S 0.1246 0.1234 'International Tables Vol C Tables 4.2.6.8 and 6.1.1.4'

loop_
_geom_angle_atom_site_label_1
_geom_angle_atom_site_label_2
_geom_angle_atom_site_label_3
_geom_angle
_geom_angle_site_symmetry_1
_geom_angle_site_symmetry_3
_geom_angle_publ_flag
N8 Ag3 N5 173.7(5) . 3 ?
N1 Ag4 N4 177.3(4) . 3_445 ?
O23 Mo9 O27 72.9(3) . . ?
O26 Mo9 O23 87.5(4) . . ?
O26 Mo9 O27 73.8(4) . . ?
O26 Mo9 O28 157.0(4) . . ?
O29 Mo9 O23 157.1(4) . . ?
O29 Mo9 O27 85.7(4) . . ?
O29 Mo9 O26 94.4(4) . . ?
O29 Mo9 O28 86.6(4) . . ?
O28 Mo9 O23 82.9(4) . . ?
O28 Mo9 O27 83.4(4) . . ?
O40 Mo9 O23 99.1(4) . . ?
O40 Mo9 O27 169.9(4) . . ?
O40 Mo9 O26 100.2(5) . . ?
O40 Mo9 O29 103.0(5) . . ?
O40 Mo9 O28 102.0(5) . . ?
O15 Mo5 O11 83.4(3) . . ?
O15 Mo5 O12 156.6(4) . . ?
O15 Mo5 O13 89.2(4) . . ?
O15 Mo5 O10 86.9(4) . 2_755 ?
O12 Mo5 O11 73.4(3) . . ?
O13 Mo5 O11 72.6(3) . . ?
O13 Mo5 O12 86.6(4) . . ?
O10 Mo5 O11 84.9(3) 2_755 . ?
O10 Mo5 O12 88.1(4) 2_755 . ?
O10 Mo5 O13 157.5(4) 2_755 . ?
O14 Mo5 O11 169.1(4) . . ?
O14 Mo5 O15 104.2(4) . . ?
O14 Mo5 O12 99.1(4) . . ?
O14 Mo5 O13 99.4(4) . . ?
O14 Mo5 O10 103.0(4) . 2_755 ?
O12 Mo4 O11 73.6(3) . . ?
O12 Mo4 O10 87.0(4) . . ?
O8 Mo4 O11 73.3(3) . . ?
O8 Mo4 O12 87.9(4) . . ?
O8 Mo4 O10 156.9(4) . . ?
O7 Mo4 O11 170.9(4) . . ?
O7 Mo4 O12 100.0(4) . . ?
O7 Mo4 O8 100.3(4) . . ?
O7 Mo4 O19 102.6(4) . 2_755 ?
O7 Mo4 O10 102.7(4) . . ?
O19 Mo4 O11 84.1(3) 2_755 . ?
O19 Mo4 O12 157.2(4) 2_755 . ?
O19 Mo4 O8 90.5(4) 2_755 . ?
O19 Mo4 O10 85.7(4) 2_755 . ?
O10 Mo4 O11 83.7(3) . . ?
O16 Mo1 O17 72.9(3) 2_755 2_755 ?
O16 Mo1 O5 156.3(4) 2_755 2_755 ?
O16 Mo1 O3 86.7(4) 2_755 . ?
O5 Mo1 O17 83.4(3) 2_755 2_755 ?
O5 Mo1 O3 86.8(4) 2_755 . ?
O2 Mo1 O17 84.0(3) . 2_755 ?
O2 Mo1 O16 91.0(4) . 2_755 ?
O2 Mo1 O5 85.6(4) . 2_755 ?
O2 Mo1 O3 155.3(4) . . ?
O3 Mo1 O17 71.8(3) . 2_755 ?
O1 Mo1 O17 170.4(4) . 2_755 ?
O1 Mo1 O16 100.7(4) . 2_755 ?
O1 Mo1 O5 103.0(5) . 2_755 ?
O1 Mo1 O2 103.6(5) . . ?
O1 Mo1 O3 101.0(4) . . ?
O31 Mo10 O33 83.2(4) . . ?
O31 Mo10 O36 83.7(4) . . ?
O32 Mo10 O33 72.2(4) . . ?
O32 Mo10 O31 155.3(4) . . ?
O32 Mo10 O36 86.2(4) . . ?
O30 Mo10 O33 85.7(4) . . ?
O30 Mo10 O31 86.5(4) . . ?
O30 Mo10 O32 93.8(4) . . ?
O30 Mo10 O36 156.1(4) . . ?
O36 Mo10 O33 71.4(4) . . ?
O39 Mo10 O33 169.1(4) . . ?
O39 Mo10 O31 102.2(4) . . ?
O39 Mo10 O32 101.7(5) . . ?
O39 Mo10 O30 103.9(5) . . ?
O39 Mo10 O36 99.5(5) . . ?
O8 Mo3 O11 72.9(3) . . ?
O13 Mo3 O11 72.9(3) . . ?
O13 Mo3 O8 86.4(4) . . ?
O2 Mo3 O11 85.3(3) 2_755 . ?
O2 Mo3 O8 158.1(4) 2_755 . ?
O2 Mo3 O13 89.7(4) 2_755 . ?
O6 Mo3 O11 83.4(4) . . ?
O6 Mo3 O8 88.7(4) . . ?
O6 Mo3 O13 156.2(4) . . ?
O6 Mo3 O2 86.2(4) . 2_755 ?
O9 Mo3 O11 170.5(4) . . ?
O9 Mo3 O8 99.7(4) . . ?
O9 Mo3 O13 101.0(4) . . ?
O9 Mo3 O2 102.2(4) . 2_755 ?
O9 Mo3 O6 102.7(4) . . ?
O26 Mo8 O27 71.1(4) . . ?
O25 Mo8 O27 87.1(4) . . ?
O25 Mo8 O26 157.5(4) . . ?
O25 Mo8 O30 87.6(4) . . ?
O25 Mo8 O22 94.5(4) . . ?
O30 Mo8 O27 83.1(4) . . ?
O30 Mo8 O26 84.1(4) . . ?
O22 Mo8 O27 72.8(4) . . ?
O22 Mo8 O26 84.9(4) . . ?
O22 Mo8 O30 155.6(4) . . ?
O24 Mo8 O27 167.6(4) . . ?
O24 Mo8 O26 97.9(5) . . ?
O24 Mo8 O25 104.3(5) . . ?
O24 Mo8 O30 102.1(5) . . ?
O24 Mo8 O22 100.9(5) . . ?
O31 Mo12 O33 86.8(4) 2_755 . ?
O31 Mo12 O25 84.5(4) 2_755 2_755 ?
O31 Mo12 O36 95.3(4) 2_755 . ?
O31 Mo12 O37 155.0(4) 2_755 . ?
O25 Mo12 O33 82.1(4) 2_755 . ?
O36 Mo12 O33 73.8(4) . . ?
O36 Mo12 O25 155.8(4) . 2_755 ?
O36 Mo12 O37 87.8(4) . . ?
O37 Mo12 O33 70.2(4) . . ?
O37 Mo12 O25 82.7(4) . 2_755 ?
O38 Mo12 O33 168.9(4) . . ?
O38 Mo12 O31 104.1(5) . 2_755 ?
O38 Mo12 O25 100.8(5) . 2_755 ?
O38 Mo12 O36 102.6(5) . . ?
O38 Mo12 O37 99.4(5) . . ?
O5 Mo2 O17 86.5(3) . 2_755 ?
O5 Mo2 O18 158.8(4) . 2_755 ?
O5 Mo2 O3 90.5(4) . . ?
O5 Mo2 O6 86.0(4) . . ?
O18 Mo2 O17 72.5(3) 2_755 2_755 ?
O3 Mo2 O17 74.2(3) . 2_755 ?
O3 Mo2 O18 86.6(4) . 2_755 ?
O3 Mo2 O6 157.4(4) . . ?
O4 Mo2 O17 169.3(4) . 2_755 ?
O4 Mo2 O5 103.0(4) . . ?
O4 Mo2 O18 98.2(4) . 2_755 ?
O4 Mo2 O3 100.6(4) . . ?
O4 Mo2 O6 101.9(4) . . ?
O6 Mo2 O17 83.3(3) . 2_755 ?
O6 Mo2 O18 88.6(4) . 2_755 ?
O23 Mo7 O27 74.1(4) . . ?
O23 Mo7 O22 87.5(4) . . ?
O21 Mo7 O23 100.7(5) . . ?
O21 Mo7 O27 168.8(4) . . ?
O21 Mo7 O22 98.2(5) . . ?
O21 Mo7 O28 103.3(5) . 2_755 ?
O21 Mo7 O34 101.8(5) . 2_755 ?
O22 Mo7 O27 72.0(4) . . ?
O28 Mo7 O23 91.7(4) 2_755 . ?
O28 Mo7 O27 86.9(4) 2_755 . ?
O28 Mo7 O22 158.3(4) 2_755 . ?
O28 Mo7 O34 86.5(4) 2_755 2_755 ?
O34 Mo7 O23 157.3(4) 2_755 . ?
O34 Mo7 O27 83.2(4) 2_755 . ?
O34 Mo7 O22 86.0(4) 2_755 . ?
O15 Mo6 O17 83.5(3) . . ?
O15 Mo6 O16 90.8(4) . . ?
O15 Mo6 O18 156.6(4) . . ?
O15 Mo6 O19 84.7(4) . . ?
O16 Mo6 O17 74.4(3) . . ?
O18 Mo6 O17 73.3(3) . . ?
O18 Mo6 O16 85.7(4) . . ?
O18 Mo6 O19 90.0(4) . . ?
O19 Mo6 O17 84.0(3) . . ?
O19 Mo6 O16 158.4(4) . . ?
O20 Mo6 O17 171.1(4) . . ?
O20 Mo6 O15 104.0(4) . . ?
O20 Mo6 O16 100.3(4) . . ?
O20 Mo6 O18 99.4(4) . . ?
O20 Mo6 O19 101.2(4) . . ?
O32 Mo11 O33 73.4(4) . . ?
O37 Mo11 O33 73.1(4) . . ?
O37 Mo11 O32 87.2(4) . . ?
O37 Mo11 O29 158.2(4) . . ?
O37 Mo11 O34 93.7(5) . . ?
O29 Mo11 O33 85.1(4) . . ?
O29 Mo11 O32 85.8(4) . . ?
O35 Mo11 O33 169.2(4) . . ?
O35 Mo11 O32 99.0(5) . . ?
O35 Mo11 O37 99.3(5) . . ?
O35 Mo11 O29 102.2(5) . . ?
O35 Mo11 O34 102.3(5) . . ?
O34 Mo11 O33 86.0(4) . . ?
O34 Mo11 O32 158.2(4) . . ?
O34 Mo11 O29 85.3(4) . . ?
N9 Ag2 N9 180.0 7_656 . ?
O17 P1 O17 108.9(6) 2_755 . ?
O11 P1 O17 109.2(4) . 2_755 ?
O11 P1 O17 109.6(4) . . ?
O11 P1 O17 109.2(4) 2_755 . ?
O11 P1 O17 109.6(4) 2_755 2_755 ?
O11 P1 O11 110.2(7) 2_755 . ?
O33 P2 O33 109.2(7) . 2_755 ?
O27 P2 O33 109.2(5) . . ?
O27 P2 O33 109.2(5) 2_755 2_755 ?
O27 P2 O33 109.7(5) 2_755 . ?
O27 P2 O33 109.7(5) . 2_755 ?
O27 P2 O27 109.7(7) . 2_755 ?
C8 S1 C6 87.4(7) . . ?
C21 S6 C23 87.9(7) . . ?
C7 S2 C9 88.6(7) . . ?
C22 S5 C20 87.4(7) . . ?
C35 S7 C34 88.6(8) 5_656 . ?
C42 S4 C41 88.3(7) . . ?
C43 S3 C44 88.5(7) . . ?
Mo2 O17 Mo1 88.8(3) 2_755 2_755 ?
Mo2 O17 Mo6 90.2(3) 2_755 . ?
Mo6 O17 Mo1 87.9(3) . 2_755 ?
P1 O17 Mo1 126.0(4) . 2_755 ?
P1 O17 Mo2 126.0(5) . 2_755 ?
P1 O17 Mo6 125.9(4) . . ?
Mo5 O11 Mo4 90.0(3) . . ?
Mo5 O11 Mo3 89.7(3) . . ?
Mo3 O11 Mo4 89.2(3) . . ?
P1 O11 Mo5 125.3(5) . . ?
P1 O11 Mo4 125.6(5) . . ?
P1 O11 Mo3 125.7(5) . . ?
Mo12 O33 Mo10 88.7(3) . . ?
Mo11 O33 Mo10 89.0(3) . . ?
Mo11 O33 Mo12 90.0(3) . . ?
P2 O33 Mo10 125.1(5) . . ?
P2 O33 Mo12 126.7(5) . . ?
P2 O33 Mo11 125.5(5) . . ?
Mo5 O15 Mo6 152.5(6) . . ?
Mo4 O12 Mo5 122.8(4) . . ?
Mo1 O16 Mo6 124.7(5) 2_755 . ?
Mo2 O5 Mo1 150.3(5) . 2_755 ?
Mo4 O8 Mo3 124.6(5) . . ?
Mo3 O13 Mo5 124.8(5) . . ?
Mo3 O2 Mo1 151.0(5) 2_755 . ?
Mo7 O23 Mo9 122.8(5) . . ?
Mo6 O18 Mo2 124.0(5) . 2_755 ?
Mo2 O3 Mo1 125.0(4) . . ?
Mo12 O31 Mo10 150.8(5) 2_755 . ?
Mo9 O27 Mo8 90.1(3) . . ?
Mo7 O27 Mo9 90.0(3) . . ?
Mo7 O27 Mo8 89.3(3) . . ?
P2 O27 Mo9 126.4(5) . . ?
P2 O27 Mo8 125.0(5) . . ?
P2 O27 Mo7 124.8(5) . . ?
Mo9 O26 Mo8 124.9(5) . . ?
Mo4 O19 Mo6 152.4(6) 2_755 . ?
Mo10 O32 Mo11 125.4(6) . . ?
Mo5 O10 Mo4 148.6(5) 2_755 . ?
Mo8 O25 Mo12 149.9(6) . 2_755 ?
Mo10 O30 Mo8 149.7(6) . . ?
Mo8 O22 Mo7 125.9(5) . . ?
Mo12 O36 Mo10 126.0(5) . . ?
Mo11 O37 Mo12 126.4(5) . . ?
Mo9 O29 Mo11 149.9(6) . . ?
Mo3 O6 Mo2 150.9(5) . . ?
C28 N5 Ag3 117.0(9) . 3_445 ?
C27 N5 Ag3 121.4(9) . 3_445 ?
C27 N5 C28 121.5(12) . . ?
Mo7 O28 Mo9 147.6(5) 2_755 . ?
C14 N1 Ag4 123.8(10) . . ?
C14 N1 C13 116.3(12) . . ?
C13 N1 Ag4 119.9(9) . . ?
Mo11 O34 Mo7 151.8(6) . 2_755 ?
C20 N7 C21 104.6(12) . . ?
C9 N2 C8 108.1(12) . . ?
C42 N13 C44 105.5(13) . . ?
C16 N8 Ag3 119.2(10) . . ?
C15 N8 Ag3 123.8(10) . . ?
C15 N8 C16 116.9(13) . . ?
C6 N3 C7 107.5(12) . . ?
C1 N4 Ag4 120.0(9) . 3 ?
C1 N4 C2 120.3(13) . . ?
C2 N4 Ag4 119.5(10) . 3 ?
C35 N10 C34 106.7(14) . . ?
C23 N6 C22 104.2(12) . . ?
N13 C44 S3 116.8(11) . . ?
N13 C44 C45 119.4(13) . . ?
C45 C44 S3 123.8(11) . . ?
C38 C39 C41 123.9(13) . . ?
C38 C39 C40 114.9(15) . . ?
C40 C39 C41 121.2(13) . . ?
C39 C41 S4 121.1(10) . . ?
N12 C41 S4 117.0(11) . . ?
N12 C41 C39 121.8(13) . . ?
C36 N11 C37 118.8(15) . . ?
C41 N12 C43 103.2(13) . . ?
C25 C24 C23 122.1(13) . . ?
C25 C24 C26 117.2(13) . . ?
C26 C24 C23 120.7(13) . . ?
N2 C9 S2 115.5(10) . . ?
N2 C9 C10 123.8(13) . . ?
C10 C9 S2 120.7(11) . . ?
C3 C5 C6 119.3(13) . . ?
C4 C5 C6 123.6(13) . . ?
C4 C5 C3 117.1(13) . . ?
N4 C1 H1 119.6 . . ?
N4 C1 C4 120.8(13) . . ?
C4 C1 H1 119.6 . . ?
C29 N9 Ag2 118.8(12) . . ?
C30 N9 Ag2 121.4(12) . . ?
C30 N9 C29 119.7(15) . . ?
N6 C23 S6 118.4(10) . . ?
N6 C23 C24 121.1(12) . . ?
C24 C23 S6 120.5(10) . . ?
C11 C10 C9 122.9(14) . . ?
C11 C10 C12 118.5(14) . . ?
C12 C10 C9 118.5(13) . . ?
N5 C28 H28 120.8 . . ?
N5 C28 C25 118.5(13) . . ?
C25 C28 H28 120.8 . . ?
N7 C21 S6 130.8(12) . . ?
C22 C21 S6 110.6(12) . . ?
C22 C21 N7 118.6(14) . . ?
C24 C25 C28 120.6(14) . . ?
C24 C25 H25 119.7 . . ?
C28 C25 H25 119.7 . . ?
C46 C45 C44 119.7(13) . . ?
C46 C45 C48 121.0(13) . . ?
C48 C45 C44 119.1(13) . . ?
N5 C27 H27 118.6 . . ?
N5 C27 C26 122.8(14) . . ?
C26 C27 H27 118.6 . . ?
C45 C46 H46 121.4 . . ?
C47 C46 C45 117.3(15) . . ?
C47 C46 H46 121.4 . . ?
N13 C42 S4 131.5(12) . . ?
C43 C42 S4 112.1(13) . . ?
C43 C42 N13 116.4(14) . . ?
N3 C6 S1 117.1(10) . . ?
N3 C6 C5 122.3(13) . . ?
C5 C6 S1 120.7(10) . . ?
N12 C43 S3 127.9(12) . . ?
C42 C43 S3 112.8(13) . . ?
C42 C43 N12 119.2(16) . . ?
C32 C33 C34 121.7(15) . . ?
C32 C33 C31 117.2(16) . . ?
C31 C33 C34 121.0(15) . . ?
N11 C37 H37 119.1 . . ?
N11 C37 C38 121.8(14) . . ?
C38 C37 H37 119.1 . . ?
C39 C38 H38 119.6 . . ?
C37 C38 C39 120.8(15) . . ?
C37 C38 H38 119.6 . . ?
C47 N14 C49 123.0(15) . . ?
C18 C19 C20 120.2(13) . . ?
C17 C19 C20 120.8(13) . . ?
C17 C19 C18 118.9(13) . . ?
N10 C34 S7 115.1(12) . . ?
N10 C34 C33 122.7(14) . . ?
C33 C34 S7 122.3(13) . . ?
N10 C35 S7 130.4(13) . 5_656 ?
C35 C35 S7 110.2(17) 5_656 5_656 ?
C35 C35 N10 119(2) 5_656 . ?
C24 C26 H26 120.5 . . ?
C27 C26 C24 119.0(14) . . ?
C27 C26 H26 120.5 . . ?
C33 C32 H32 119.5 . . ?
C33 C32 C29 120.9(18) . . ?
C29 C32 H32 119.5 . . ?
C5 C3 H3 120.3 . . ?
C2 C3 C5 119.5(14) . . ?
C2 C3 H3 120.3 . . ?
C5 C4 C1 121.1(13) . . ?
C5 C4 H4 119.4 . . ?
C1 C4 H4 119.4 . . ?
N6 C22 S5 129.4(12) . . ?
C21 C22 S5 111.6(11) . . ?
C21 C22 N6 119.0(14) . . ?
N4 C2 C3 121.1(14) . . ?
N4 C2 H2 119.4 . . ?
C3 C2 H2 119.4 . . ?
N2 C8 S1 131.4(12) . . ?
N2 C8 C7 117.1(13) . . ?
C7 C8 S1 111.4(11) . . ?
N1 C14 H14 117.7 . . ?
N1 C14 C12 124.7(13) . . ?
C12 C14 H14 117.7 . . ?
C45 C48 H48 121.0 . . ?
C49 C48 C45 117.9(16) . . ?
C49 C48 H48 121.0 . . ?
N7 C20 S5 117.7(11) . . ?
N7 C20 C19 123.2(13) . . ?
C19 C20 S5 119.1(11) . . ?
N1 C13 H13 118.5 . . ?
C11 C13 N1 123.1(13) . . ?
C11 C13 H13 118.5 . . ?
C10 C11 C13 119.9(14) . . ?
C10 C11 H11 120.1 . . ?
C13 C11 H11 120.1 . . ?
C10 C12 H12 121.2 . . ?
C14 C12 C10 117.5(13) . . ?
C14 C12 H12 121.2 . . ?
N3 C7 S2 132.9(12) . . ?
C8 C7 S2 110.6(11) . . ?
C8 C7 N3 116.5(13) . . ?
N8 C16 H16 118.4 . . ?
N8 C16 C17 123.2(15) . . ?
C17 C16 H16 118.4 . . ?
C33 C31 H31 120.3 . . ?
C30 C31 C33 119.5(17) . . ?
C30 C31 H31 120.3 . . ?
C39 C40 H40 118.8 . . ?
C36 C40 C39 122.5(15) . . ?
C36 C40 H40 118.8 . . ?
N8 C15 H15 118.2 . . ?
N8 C15 C18 123.7(14) . . ?
C18 C15 H15 118.2 . . ?
C19 C18 H18 120.9 . . ?
C15 C18 C19 118.2(14) . . ?
C15 C18 H18 120.9 . . ?
N9 C29 C32 120.1(17) . . ?
N9 C29 H29 119.9 . . ?
C32 C29 H29 119.9 . . ?
N14 C49 H49 120.1 . . ?
C48 C49 N14 119.9(16) . . ?
C48 C49 H49 120.1 . . ?
C46 C47 H47 119.6 . . ?
N14 C47 C46 120.7(16) . . ?
N14 C47 H47 119.6 . . ?
C19 C17 C16 119.1(15) . . ?
C19 C17 H17 120.5 . . ?
C16 C17 H17 120.5 . . ?
N9 C30 C31 122.5(17) . . ?
N9 C30 H30 118.8 . . ?
C31 C30 H30 118.8 . . ?
N11 C36 H36 119.4 . . ?
C40 C36 N11 121.2(16) . . ?
C40 C36 H36 119.4 . . ?
H1WA O1W H1WB 96.7 . . ?
H3WA O3W H3WB 86.8 . . ?
H2WA O2W H2WB 104.5 . . ?

loop_
_geom_bond_atom_site_label_1
_geom_bond_atom_site_label_2
_geom_bond_distance
_geom_bond_site_symmetry_2
_geom_bond_publ_flag
Ag3 N5 2.173(11) 3 ?
Ag3 N8 2.168(12) . ?
Ag4 N1 2.146(12) . ?
Ag4 N4 2.155(12) 3_445 ?
Mo9 O23 1.981(10) . ?
Mo9 O27 2.418(9) . ?
Mo9 O26 1.867(10) . ?
Mo9 O29 1.838(10) . ?
Mo9 O28 1.956(10) . ?
Mo9 O40 1.679(10) . ?
Mo5 O11 2.404(8) . ?
Mo5 O15 1.879(9) . ?
Mo5 O12 1.961(9) . ?
Mo5 O13 1.934(9) . ?
Mo5 O10 1.888(10) 2_755 ?
Mo5 O14 1.664(9) . ?
Mo4 O11 2.420(8) . ?
Mo4 O12 1.925(9) . ?
Mo4 O8 1.904(9) . ?
Mo4 O7 1.662(9) . ?
Mo4 O19 1.890(9) 2_755 ?
Mo4 O10 1.941(9) . ?
Mo1 O17 2.467(8) 2_755 ?
Mo1 O16 1.899(9) 2_755 ?
Mo1 O5 1.924(9) 2_755 ?
Mo1 O2 1.897(10) . ?
Mo1 O3 1.940(10) . ?
Mo1 O1 1.662(9) . ?
Mo10 O33 2.462(9) . ?
Mo10 O31 1.962(9) . ?
Mo10 O32 1.869(10) . ?
Mo10 O30 1.846(10) . ?
Mo10 O36 1.977(11) . ?
Mo10 O39 1.668(9) . ?
Mo3 O11 2.416(9) . ?
Mo3 O8 1.932(9) . ?
Mo3 O13 1.899(9) . ?
Mo3 O2 1.891(9) 2_755 ?
Mo3 O6 1.887(9) . ?
Mo3 O9 1.658(10) . ?
Mo8 O27 2.437(9) . ?
Mo8 O26 2.009(10) . ?
Mo8 O25 1.817(10) . ?
Mo8 O30 1.928(10) . ?
Mo8 O22 1.869(9) . ?
Mo8 O24 1.667(11) . ?
Mo12 O33 2.436(9) . ?
Mo12 O31 1.847(9) 2_755 ?
Mo12 O25 2.002(10) 2_755 ?
Mo12 O36 1.865(11) . ?
Mo12 O37 1.940(9) . ?
Mo12 O38 1.673(10) . ?
Mo2 O17 2.396(8) 2_755 ?
Mo2 O5 1.877(9) . ?
Mo2 O18 1.950(9) 2_755 ?
Mo2 O3 1.897(9) . ?
Mo2 O4 1.671(9) . ?
Mo2 O6 1.907(9) . ?
Mo7 O23 1.913(10) . ?
Mo7 O27 2.415(9) . ?
Mo7 O21 1.628(10) . ?
Mo7 O22 1.959(10) . ?
Mo7 O28 1.876(10) 2_755 ?
Mo7 O34 1.885(10) 2_755 ?
Mo6 O17 2.397(8) . ?
Mo6 O15 1.890(9) . ?
Mo6 O16 1.912(9) . ?
Mo6 O18 1.897(9) . ?
Mo6 O19 1.898(9) . ?
Mo6 O20 1.655(10) . ?
Mo11 O33 2.365(9) . ?
Mo11 O32 1.939(11) . ?
Mo11 O37 1.864(9) . ?
Mo11 O29 1.937(10) . ?
Mo11 O35 1.648(10) . ?
Mo11 O34 1.866(10) . ?
Ag2 N9 2.163(14) . ?
Ag2 N9 2.163(14) 7_656 ?
P1 O17 1.532(8) . ?
P1 O17 1.532(8) 2_755 ?
P1 O11 1.529(9) 2_755 ?
P1 O11 1.529(9) . ?
P2 O33 1.526(9) 2_755 ?
P2 O33 1.526(9) . ?
P2 O27 1.524(9) . ?
P2 O27 1.524(9) 2_755 ?
S1 C6 1.751(14) . ?
S1 C8 1.703(15) . ?
S6 C23 1.747(14) . ?
S6 C21 1.687(15) . ?
S2 C9 1.746(14) . ?
S2 C7 1.694(14) . ?
S5 C22 1.700(14) . ?
S5 C20 1.758(16) . ?
S7 C34 1.752(16) . ?
S7 C35 1.720(17) 5_656 ?
S4 C41 1.755(15) . ?
S4 C42 1.669(15) . ?
S3 C44 1.693(14) . ?
S3 C43 1.682(18) . ?
N5 C28 1.345(18) . ?
N5 C27 1.313(18) . ?
N1 C14 1.305(18) . ?
N1 C13 1.365(19) . ?
N7 C21 1.382(18) . ?
N7 C20 1.37(2) . ?
N2 C9 1.335(18) . ?
N2 C8 1.364(17) . ?
N13 C44 1.399(19) . ?
N13 C42 1.37(2) . ?
N8 C16 1.35(2) . ?
N8 C15 1.313(18) . ?
N3 C6 1.320(18) . ?
N3 C7 1.378(18) . ?
N4 C1 1.324(17) . ?
N4 C2 1.337(19) . ?
N10 C34 1.38(2) . ?
N10 C35 1.36(2) . ?
N6 C23 1.343(19) . ?
N6 C22 1.387(18) . ?
C44 C45 1.510(15) . ?
C39 C41 1.45(2) . ?
C39 C38 1.364(19) . ?
C39 C40 1.42(2) . ?
C41 N12 1.39(2) . ?
N11 C37 1.34(2) . ?
N11 C36 1.33(2) . ?
N12 C43 1.40(2) . ?
C24 C23 1.473(18) . ?
C24 C25 1.39(2) . ?
C24 C26 1.41(2) . ?
C9 C10 1.465(19) . ?
C5 C6 1.466(18) . ?
C5 C3 1.40(2) . ?
C5 C4 1.367(19) . ?
C1 H1 0.9300 . ?
C1 C4 1.38(2) . ?
N9 C29 1.34(2) . ?
N9 C30 1.31(2) . ?
C10 C11 1.34(2) . ?
C10 C12 1.41(2) . ?
C28 H28 0.9300 . ?
C28 C25 1.41(2) . ?
C21 C22 1.37(2) . ?
C25 H25 0.9300 . ?
C45 C46 1.37(2) . ?
C45 C48 1.39(2) . ?
C27 H27 0.9300 . ?
C27 C26 1.36(2) . ?
C46 H46 0.9300 . ?
C46 C47 1.343(16) . ?
C42 C43 1.36(2) . ?
C33 C34 1.44(2) . ?
C33 C32 1.37(2) . ?
C33 C31 1.39(2) . ?
C37 H37 0.9300 . ?
C37 C38 1.34(2) . ?
C38 H38 0.9300 . ?
N14 C49 1.339(15) . ?
N14 C47 1.30(2) . ?
C19 C20 1.461(19) . ?
C19 C18 1.38(2) . ?
C19 C17 1.35(2) . ?
C35 C35 1.35(3) 5_656 ?
C26 H26 0.9300 . ?
C32 H32 0.9300 . ?
C32 C29 1.38(2) . ?
C3 H3 0.9300 . ?
C3 C2 1.38(2) . ?
C4 H4 0.9300 . ?
C2 H2 0.9300 . ?
C8 C7 1.37(2) . ?
C14 H14 0.9300 . ?
C14 C12 1.37(2) . ?
C48 H48 0.9300 . ?
C48 C49 1.320(16) . ?
C13 H13 0.9300 . ?
C13 C11 1.36(2) . ?
C11 H11 0.9300 . ?
C12 H12 0.9300 . ?
C16 H16 0.9300 . ?
C16 C17 1.37(2) . ?
C31 H31 0.9300 . ?
C31 C30 1.37(2) . ?
C40 H40 0.9300 . ?
C40 C36 1.30(3) . ?
C15 H15 0.9300 . ?
C15 C18 1.38(2) . ?
C18 H18 0.9300 . ?
C29 H29 0.9300 . ?
C49 H49 0.9300 . ?
C47 H47 0.9300 . ?
C17 H17 0.9300 . ?
C30 H30 0.9300 . ?
C36 H36 0.9300 . ?
O1W H1WA 0.8497 . ?
O1W H1WB 0.8638 . ?
O3W H3WA 0.9959 . ?
O3W H3WB 0.8500 . ?
O2W H2WA 0.8502 . ?
O2W H2WB 0.8502 . ?
